data_7115229
loop_
_publ_author_name
'Choukroun, Robert'
'Lorber, Christian'
'Donnadieu, Bruno'
'Henner, Bernard'
'Frantz, Richard'
'Guerin, Christian'

_publ_contact_author 'Choukroun, R.'
_publ_section_title
;
 A homobimetallic vanadium d2--d2 complex
 (Cp2V)2(3\h:4\h-Me3SiC&#xE007;C--C&#xE006;C--C&#xE007;CSiMe3):structure
 and magnetism
;
_journal_issue 12
_journal_name_full 'Chemical Communications'
_journal_page_first 1099
_journal_paper_doi 10.1039/a902370d
_journal_year 1999
_chemical_compound_source ?
_chemical_formula_moiety ' C16 H19 V1 Si1 '
_chemical_formula_sum 'C16 H19 Si V'
_chemical_formula_weight 290.36
_chemical_melting_point ?
_space_group_IT_number 14
_symmetry_cell_setting monoclinic
_symmetry_space_group_name_Hall '-P 2ybc'
_symmetry_space_group_name_H-M 'P 1 21/c 1'
_atom_sites_solution_hydrogens geom
_atom_sites_solution_primary direct
_cell_angle_alpha 90.
_cell_angle_beta 112.72(1)
_cell_angle_gamma 90.
_cell_formula_units_Z 4.00
_cell_length_a 11.214(2)
_cell_length_b 13.778(2)
_cell_length_c 10.797(1)
_cell_measurement_reflns_used 5000
_cell_measurement_temperature 180
_cell_volume 1538.8(4)
_computing_cell_refinement ' I.P.D.S STOE Software vers 2.87 d&#x00E9;c 97 '
_computing_data_collection ' I.P.D.S STOE Software vers 2.87 d&#x00E9;c 97'
_computing_data_reduction ' I.P.D.S STOE Software vers 2.87 d&#x00E9;c 97 '
_computing_molecular_graphics
;
 CAMERON (Watkin, Prout & Pearce,  1996)
;
_computing_publication_material
;
CRYSTALS Issue 10 (Watkin, Prout, Carruthers & Betteridge, 1996)
;
_computing_structure_refinement
;
CRYSTALS Issue 10 (Watkin, Prout, Carruthers & Betteridge, 1996)
;
_computing_structure_solution 'SIR92 (Giacovazzo et al, 1992)'
_diffrn_ambient_temperature 0
_diffrn_measurement_device ' I.P.D.S STOE Software vers 2.87 d&#x00E9;c 97'
_diffrn_measurement_method \w/2\q
_diffrn_radiation_monochromator graphite
_diffrn_radiation_type 'Mo K\a'
_diffrn_radiation_wavelength 0.71073
_diffrn_reflns_av_R_equivalents 0.039
_diffrn_reflns_limit_h_max 11
_diffrn_reflns_limit_h_min -12
_diffrn_reflns_limit_k_max 15
_diffrn_reflns_limit_k_min 0
_diffrn_reflns_limit_l_max 12
_diffrn_reflns_limit_l_min 0
_diffrn_reflns_number 11628
_diffrn_reflns_theta_max 0.00
_diffrn_reflns_theta_min 0.00
_diffrn_standards_decay_% 0.00
_diffrn_standards_number 0
_exptl_absorpt_coefficient_mu 0.682mm-1
_exptl_absorpt_correction_type none
_exptl_crystal_colour ' dark red '
_exptl_crystal_density_diffrn 1.25
_exptl_crystal_density_meas ?
_exptl_crystal_description ' parallelepiped '
_exptl_crystal_F_000 609.41
_exptl_crystal_size_max 0.25mm
_exptl_crystal_size_mid 0.25mm
_exptl_crystal_size_min 0.40mm
_refine_diff_density_max 0.40
_refine_diff_density_min -0.30
_refine_ls_extinction_method None
_refine_ls_goodness_of_fit_obs 1.0975
_refine_ls_hydrogen_treatment noref
_refine_ls_matrix_type full
_refine_ls_number_parameters 173
_refine_ls_number_reflns 1719
_refine_ls_R_factor_obs 0.0329
_refine_ls_shift/su_max 0.446639
_refine_ls_structure_factor_coef Fsqd
_refine_ls_weighting_details
;
 Chebychev polynomial with   3 parameters (Carruthers & Watkin, 1979)
 2.71 -1.62 2.07
;
_refine_ls_weighting_scheme calc
_refine_ls_wR_factor_obs 0.0366
_reflns_limit_h_max 11
_reflns_limit_h_min -12
_reflns_limit_k_max 15
_reflns_limit_k_min 0
_reflns_limit_l_max 12
_reflns_limit_l_min 0
_reflns_number_observed 1719
_reflns_number_total 2276
_reflns_observed_criterion >3.00\s(I)
_cod_data_source_file 902370d.txt
_cod_data_source_block CRYSTALS_cif
_cod_depositor_comments
;
The following automatic conversions were performed:

'_cell_measurement_temperature' value '180K' was changed to '180' -
the value should be numeric and without a unit
designator.

'_chemical_melting_point' value 'not measured' was
changed to '?' - the value is undefined or not
given.

'_symmetry_cell_setting' value 'Monoclinic ' changed to
'monoclinic' according to
/usr/data/users/saulius/automatic-downloads/retrospective/RSC/lib/dictionaries/cif_core.dic
dictionary named 'cif_core.dic' version 2.4.2 from 2011-04-26.

Automatic conversion script
Id: cif_fix_values 2281 2013-09-26 08:29:07Z andrius 

The following automatic conversions were performed:

'_exptl_crystal_density_meas' value 'not measured' was changed to '?'
- the value is perceived as not measured.

Automatic conversion script
Id: cif_fix_values 3008 2015-01-20 13:52:24Z robertas 
;
_cod_original_cell_volume 1538.76
_cod_original_sg_symbol_H-M 'P 1 21/c 1 '
_cod_original_formula_sum ' C16 H19 V1 Si1 '
_cod_database_code 7115229
_cell_measurement_2theta_min 4.1
_cell_measurement_2theta_max 47.9

loop_
_symmetry_equiv_pos_as_xyz
x,y,z
-x,-y,-z
-x,y+1/2,-z+1/2
x,-y+1/2,z+1/2

loop_
_atom_site_aniso_label
_atom_site_aniso_U_11
_atom_site_aniso_U_22
_atom_site_aniso_U_33
_atom_site_aniso_U_23
_atom_site_aniso_U_13
_atom_site_aniso_U_12
V1 0.0304(2) 0.0260(2) 0.01907(19) 0.00133(18) 0.00707(17) 0.0008(2)
Si1 0.0250(4) 0.0347(4) 0.0280(4) -0.0045(3) 0.0127(3) 0.0005(3)
C1 0.0405(17) 0.0474(17) 0.0323(15) 0.0061(13) 0.0196(13) 0.0011(13)
C2 0.0410(16) 0.0329(15) 0.0309(14) 0.0107(12) 0.0069(13) -0.0053(13)
C3 0.059(2) 0.0309(16) 0.071(2) 0.0166(15) 0.039(2) 0.0150(14)
C4 0.094(3) 0.0297(15) 0.0386(17) -0.0081(13) 0.0331(19) -0.0111(16)
C5 0.0427(17) 0.0493(18) 0.0352(16) 0.0019(14) 0.0079(14) -0.0161(15)
C6 0.311(9) 0.059(3) 0.043(2) 0.032(2) 0.100(4) 0.097(4)
C7 0.128(5) 0.096(4) 0.056(3) 0.049(3) -0.058(3) -0.071(4)
C8 0.073(3) 0.120(4) 0.097(4) 0.078(3) 0.052(3) 0.061(3)
C9 0.132(4) 0.0345(19) 0.0361(19) 0.0112(15) 0.002(2) -0.009(2)
C10 0.051(2) 0.142(5) 0.110(4) 0.102(4) 0.043(3) 0.033(3)
C11 0.026(3) 0.026(2) 0.021(2) -0.0023(19) 0.010(2) -0.0024(19)
C110 0.028(4) 0.031(4) 0.032(4) 0.007(3) 0.019(3) 0.004(3)
C12 0.0537(19) 0.0438(18) 0.062(2) 0.0190(15) 0.0415(18) 0.0167(15)
C13 0.0386(16) 0.0462(18) 0.0448(16) 0.0028(14) 0.0232(14) 0.0074(14)
C14 0.071(2) 0.062(2) 0.0380(18) -0.0135(16) 0.0107(17) -0.0075(19
C15 0.0349(16) 0.0415(17) 0.0549(19) 0.0068(14) 0.0188(15) 0.0039(13)
C16 0.0470(19) 0.0471(18) 0.0524(18) 0.0070(15) 0.0259(16) 0.0011(15)

loop_
_atom_site_label
_atom_site_fract_x
_atom_site_fract_y
_atom_site_fract_z
_atom_site_U_iso_or_equiv
_atom_site_occupancy
_atom_site_thermal_displace_type
V1 0.17020(4) 0.59046(3) 0.70700(4) 0.0259 1.0000 Uani
Si1 0.31440(7) 0.38020(5) 0.32835(7) 0.0285 1.0000 Uani
C1 0.2568(3) 0.6738(2) 0.5799(3) 0.0384 1.0000 Uani
C2 0.1240(3) 0.6945(2) 0.5284(3) 0.0370 1.0000 Uani
C3 0.0954(3) 0.7422(2) 0.6274(4) 0.0495 1.0000 Uani
C4 0.2125(4) 0.7515(2) 0.7405(3) 0.0520 1.0000 Uani
C5 0.3108(3) 0.7097(2) 0.7104(3) 0.0445 1.0000 Uani
C6 0.1839(9) 0.5625(3) 0.9160(4) 0.1282 1.0000 Uani
C7 0.3031(6) 0.5481(4) 0.9146(5) 0.1215 1.0000 Uani
C8 0.2966(5) 0.4726(4) 0.8386(5) 0.0907 1.0000 Uani
C9 0.1799(5) 0.4396(3) 0.7934(3) 0.0767 1.0000 Uani
C10 0.1070(4) 0.4917(4) 0.8377(5) 0.0974 1.0000 Uani
C11 0.0663(4) 0.5061(3) 0.5284(4) 0.0244 0.6000 Uani
C110 0.0009(6) 0.5275(5) 0.5505(7) 0.0279 0.4000 Uani
C12 0.1338(3) 0.4581(2) 0.4520(3) 0.0474 1.0000 Uani
C13 0.2122(3) 0.4294(2) 0.4092(3) 0.0411 1.0000 Uani
C14 0.2091(4) 0.3265(3) 0.1639(3) 0.0601 1.0000 Uani
C15 0.4195(3) 0.2853(2) 0.4393(3) 0.0433 1.0000 Uani
C16 0.4132(3) 0.4789(2) 0.2976(3) 0.0468 1.0000 Uani
H11 0.3025 0.6408 0.5333 0.0472 1.0000 Uiso
H21 0.0632 0.6784 0.4400 0.0416 1.0000 Uiso
H31 0.0117 0.7645 0.6203 0.0608 1.0000 Uiso
H41 0.2227 0.7817 0.8242 0.0572 1.0000 Uiso
H51 0.4006 0.7062 0.7693 0.0499 1.0000 Uiso
H61 0.1639 0.6141 0.9648 0.1094 1.0000 Uiso
H71 0.3814 0.5840 0.9588 0.1058 1.0000 Uiso
H81 0.3639 0.4435 0.8164 0.1110 1.0000 Uiso
H91 0.1468 0.3848 0.7356 0.0662 1.0000 Uiso
H101 0.0168 0.4845 0.8212 0.1137 1.0000 Uiso
H141 0.2620 0.3002 0.1201 0.0664 1.0000 Uiso
H142 0.1573 0.2757 0.1783 0.0664 1.0000 Uiso
H143 0.1537 0.3759 0.1081 0.0664 1.0000 Uiso
H151 0.4742 0.2583 0.3983 0.0513 1.0000 Uiso
H152 0.4719 0.3135 0.5243 0.0513 1.0000 Uiso
H153 0.3666 0.2349 0.4529 0.0513 1.0000 Uiso
H161 0.4670 0.4524 0.2550 0.0581 1.0000 Uiso
H162 0.4668 0.5080 0.3816 0.0581 1.0000 Uiso
H163 0.3572 0.5273 0.2405 0.0581 1.0000 Uiso

loop_
_atom_type_symbol
_atom_type_scat_dispersion_real
_atom_type_scat_dispersion_imag
_atom_type_scat_Cromer_Mann_a1
_atom_type_scat_Cromer_Mann_b1
_atom_type_scat_Cromer_Mann_a2
_atom_type_scat_Cromer_Mann_b2
_atom_type_scat_Cromer_Mann_a3
_atom_type_scat_Cromer_Mann_b3
_atom_type_scat_Cromer_Mann_a4
_atom_type_scat_Cromer_Mann_b4
_atom_type_scat_Cromer_Mann_c
_atom_type_scat_source
'V   ' 0.2670 0.5300 10.2971 6.8657 7.3511 0.4385 2.0703 26.8938 2.0571 102.4780 1.2199 International_Tables_Vol_IV_Table_2.2B
'Si  ' 0.0720 0.0710 6.2915 2.4386 3.0353 32.3337 1.9891 0.6785 1.5410 81.6937 1.1407 International_Tables_Vol_IV_Table_2.2B
'C   ' 0.0020 0.0020 2.3100 20.8439 1.0200 10.2075 1.5886 0.5687 0.8650 51.6512 0.2156 International_Tables_Vol_IV_Table_2.2B
'H   ' 0.0000 0.0000 0.4930 10.5109 0.3229 26.1257 0.1402 3.1424 0.0408 57.7997 0.0030 International_Tables_Vol_IV_Table_2.2B

loop_
_geom_angle_atom_site_label_1
_geom_angle_site_symmetry_1
_geom_angle_atom_site_label_2
_geom_angle_atom_site_label_3
_geom_angle_site_symmetry_3
_geom_angle
_geom_angle_publ_flag
C1 . V1 C2 . 35.8(1) yes
C1 . V1 C3 . 59.56(11) yes
C2 . V1 C3 . 35.38(11) yes
C1 . V1 C4 . 59.38(11) yes
C2 . V1 C4 . 59.25(11) yes
C3 . V1 C4 . 36.06(13) yes
C1 . V1 C5 . 35.68(11) yes
C2 . V1 C5 . 59.4(1) yes
C3 . V1 C5 . 59.81(12) yes
C4 . V1 C5 . 35.66(12) yes
C1 . V1 C6 . 144.8(2) yes
C2 . V1 C6 . 149.40(12) yes
C3 . V1 C6 . 114.06(13) yes
C4 . V1 C6 . 94.52(16) yes
C5 . V1 C6 . 109.4(2) yes
C1 . V1 C7 . 117.47(18) yes
C2 . V1 C7 . 148.36(13) yes
C3 . V1 C7 . 128.2(2) yes
C4 . V1 C7 . 94.47(16) yes
C5 . V1 C7 . 89.00(13) yes
C1 . V1 C8 . 115.56(13) yes
C2 . V1 C8 . 149.30(13) yes
C3 . V1 C8 . 160.2(2) yes
C4 . V1 C8 . 124.1(2) yes
C5 . V1 C8 . 104.29(18) yes
C1 . V1 C9 . 138.46(16) yes
C2 . V1 C9 . 151.50(12) yes
C3 . V1 C9 . 160.75(17) yes
C4 . V1 C9 . 149.16(12) yes
C5 . V1 C9 . 137.41(16) yes
C1 . V1 C10 . 171.71(15) yes
C2 . V1 C10 . 151.17(13) yes
C3 . V1 C10 . 128.66(16) yes
C4 . V1 C10 . 125.8(2) yes
C5 . V1 C10 . 144.01(18) yes
C1 . V1 C11 . 86.68(13) yes
C2 . V1 C11 . 73.60(13) yes
C3 . V1 C11 . 99.34(14) yes
C4 . V1 C11 . 132.38(13) yes
C5 . V1 C11 . 122.33(13) yes
C1 . V1 C110 . 100.41(17) yes
C2 . V1 C110 . 75.54(17) yes
C3 . V1 C110 . 89.39(19) yes
C4 . V1 C110 . 125.44(19) yes
C5 . V1 C110 . 133.96(17) yes
C6 . V1 C7 . 35.3(2) yes
C6 . V1 C8 . 57.32(17) yes
C7 . V1 C8 . 33.9(2) yes
C6 . V1 C9 . 56.78(15) yes
C7 . V1 C9 . 55.97(14) yes
C8 . V1 C9 . 33.15(17) yes
C6 . V1 C10 . 35.2(2) yes
C7 . V1 C10 . 57.74(18) yes
C8 . V1 C10 . 56.46(14) yes
C9 . V1 C10 . 33.62(17) yes
C6 . V1 C11 . 127.6(2) yes
C7 . V1 C11 . 132.3(2) yes
C8 . V1 C11 . 99.5(2) yes
C9 . V1 C11 . 78.35(14) yes
C10 . V1 C11 . 92.4(2) yes
C6 . V1 C110 . 114.5(3) yes
C7 . V1 C110 . 135.89(19) yes
C8 . V1 C110 . 110.4(2) yes
C9 . V1 C110 . 80.94(19) yes
C10 . V1 C110 . 81.7(2) yes
C11 . V1 C110 . 24.01(17) yes
C13 . Si1 C14 . 108.68(16) yes
C13 . Si1 C15 . 108.28(14) yes
C14 . Si1 C15 . 110.26(16) yes
C13 . Si1 C16 . 109.99(14) yes
C14 . Si1 C16 . 108.73(17) yes
C15 . Si1 C16 . 110.86(14) yes
V1 . C1 C2 . 72.92(15) yes
V1 . C1 C5 . 71.88(16) yes
C2 . C1 C5 . 108.0(3) yes
V1 . C1 H11 . 121.0(2) no
C2 . C1 H11 . 126.0(3) no
C5 . C1 H11 . 126.0(3) no
V1 . C2 C1 . 71.31(15) yes
V1 . C2 C3 . 72.20(16) yes
C1 . C2 C3 . 108.4(3) yes
V1 . C2 H21 . 122.3(2) no
C1 . C2 H21 . 125.8(3) no
C3 . C2 H21 . 125.9(3) no
V1 . C3 C2 . 72.42(16) yes
V1 . C3 C4 . 71.06(17) yes
C2 . C3 C4 . 107.1(3) yes
V1 . C3 H31 . 121.7(2) no
C2 . C3 H31 . 126.6(4) no
C4 . C3 H31 . 126.4(3) no
V1 . C4 C3 . 72.88(18) yes
V1 . C4 C5 . 72.11(18) yes
C3 . C4 C5 . 108.5(3) yes
V1 . C4 H41 . 121.0(2) no
C3 . C4 H41 . 125.9(4) no
C5 . C4 H41 . 125.6(4) no
V1 . C5 C1 . 72.44(17) yes
V1 . C5 C4 . 72.23(18) yes
C1 . C5 C4 . 108.1(3) yes
V1 . C5 H51 . 121.2(2) no
C1 . C5 H51 . 125.9(3) no
C4 . C5 H51 . 126.0(3) no
V1 . C6 C7 . 72.4(2) yes
V1 . C6 C10 . 73.5(2) yes
C7 . C6 C10 . 106.2(4) yes
V1 . C6 H61 . 119.1(3) no
C7 . C6 H61 . 123.6(9) no
C10 . C6 H61 . 130.2(9) no
V1 . C7 C6 . 72.3(2) yes
V1 . C7 C8 . 74.0(2) yes
C6 . C7 C8 . 107.9(4) yes
V1 . C7 H71 . 119.4(3) no
C6 . C7 H71 . 129.5(9) no
C8 . C7 H71 . 122.7(9) no
V1 . C8 C7 . 72.1(2) yes
V1 . C8 C9 . 73.6(2) yes
C7 . C8 C9 . 108.6(5) yes
V1 . C8 H81 . 120.3(3) no
C7 . C8 H81 . 128.8(7) no
C9 . C8 H81 . 122.6(7) no
V1 . C9 C8 . 73.3(2) yes
V1 . C9 C10 . 73.1(2) yes
C8 . C9 C10 . 110.8(4) yes
V1 . C9 H91 . 120.7(2) no
C8 . C9 H91 . 127.1(6) no
C10 . C9 H91 . 122.1(6) no
V1 . C10 C6 . 71.3(2) yes
V1 . C10 C9 . 73.2(2) yes
C6 . C10 C9 . 106.6(4) yes
V1 . C10 H101 . 120.4(3) no
C6 . C10 H101 . 124.0(7) no
C9 . C10 H101 . 129.5(8) no
V1 . C11 C11 2_566 125.3(4) yes
V1 . C11 C110 . 78.6(6) yes
C11 2_566 C11 C110 . 46.7(5) yes
V1 . C11 C110 2_566 166.0(6) yes
C11 2_566 C11 C110 2_566 40.8(4) yes
C110 . C11 C110 2_566 87.4(8) yes
V1 . C11 C12 . 121.5(3) yes
C11 2_566 C11 C12 . 113.2(4) yes
C110 . C11 C12 . 159.8(7) yes
C110 2_566 C11 C12 . 72.4(5) yes
V1 . C110 C11 . 77.4(6) yes
V1 . C110 C11 2_566 170.0(7) yes
C11 . C110 C11 2_566 92.6(8) yes
V1 . C110 C110 2_566 126.9(7) yes
C11 . C110 C110 2_566 49.5(5) yes
C11 2_566 C110 C110 2_566 43.1(5) yes
V1 . C110 C12 2_566 121.8(4) yes
C11 . C110 C12 2_566 160.8(8) yes
C11 2_566 C110 C12 2_566 68.3(5) yes
C110 2_566 C110 C12 2_566 111.3(7) yes
C11 . C12 C110 2_566 39.3(3) yes
C11 . C12 C13 . 165.6(4) yes
C110 2_566 C12 C13 . 155.0(4) yes
Si1 . C13 C12 . 173.2(3) yes
Si1 . C14 H141 . 109.5(3) no
Si1 . C14 H142 . 109.6(3) no
H141 . C14 H142 . 109.4(4) no
Si1 . C14 H143 . 109.6(3) no
H141 . C14 H143 . 109.3(3) no
H142 . C14 H143 . 109.5(4) no
Si1 . C15 H151 . 109.5(2) no
Si1 . C15 H152 . 109.5(2) no
H151 . C15 H152 . 109.6(3) no
Si1 . C15 H153 . 109.4(2) no
H151 . C15 H153 . 109.4(3) no
H152 . C15 H153 . 109.4(3) no
Si1 . C16 H161 . 109.6(2) no
Si1 . C16 H162 . 109.5(2) no
H161 . C16 H162 . 109.3(3) no
Si1 . C16 H163 . 109.6(2) no
H161 . C16 H163 . 109.5(3) no
H162 . C16 H163 . 109.4(3) no

loop_
_geom_bond_atom_site_label_1
_geom_bond_atom_site_label_2
_geom_bond_site_symmetry_2
_geom_bond_distance
_geom_bond_publ_flag
V1 C1 . 2.275(3) yes
V1 C2 . 2.296(3) yes
V1 C3 . 2.293(3) yes
V1 C4 . 2.269(3) yes
V1 C5 . 2.268(3) yes
V1 C6 . 2.236(3) yes
V1 C7 . 2.237(3) yes
V1 C8 . 2.261(4) yes
V1 C9 . 2.264(3) yes
V1 C10 . 2.263(3) yes
V1 C11 . 2.166(4) yes
V1 C110 . 2.176(7) yes
Si1 C13 . 1.819(3) yes
Si1 C14 . 1.864(3) yes
Si1 C15 . 1.856(3) yes
Si1 C16 . 1.863(3) yes
C1 C2 . 1.404(4) yes
C1 C5 . 1.392(4) yes
C1 H11 . 0.960(3) no
C2 C3 . 1.394(4) yes
C2 H21 . 0.960(3) no
C3 C4 . 1.412(5) yes
C3 H31 . 0.962(3) no
C4 C5 . 1.389(5) yes
C4 H41 . 0.960(3) no
C5 H51 . 0.962(3) no
C6 C7 . 1.358(8) yes
C6 C10 . 1.360(8) yes
C6 H61 . 0.961(3) no
C7 C8 . 1.310(8) yes
C7 H71 . 0.959(4) no
C8 C9 . 1.291(6) yes
C8 H81 . 0.962(4) no
C9 C10 . 1.309(6) yes
C9 H91 . 0.958(4) no
C10 H101 . 0.962(4) no
C11 C11 2_566 1.382(9) yes
C11 C110 . 0.903(6) yes
C11 C110 2_566 1.006(7) yes
C11 C12 . 1.475(5) yes
C110 C110 2_566 1.321(14) yes
C110 C12 2_566 1.514(7) yes
C12 C13 . 1.207(4) yes
C14 H141 . 0.961(4) no
C14 H142 . 0.960(4) no
C14 H143 . 0.960(4) no
C15 H151 . 0.959(3) no
C15 H152 . 0.960(3) no
C15 H153 . 0.961(3) no
C16 H161 . 0.960(3) no
C16 H162 . 0.962(3) no
C16 H163 . 0.960(3) no
